data_7108695
loop_
_publ_author_name
'Lei Zhang'
'Bartosz Marzec'
'Rodolphe Clerac'
'Yanhui Chen'
'Hongzhou Zhang'
'Wolfgang Schmitt'

_publ_section_title
;
 Supramolecular approaches to metal-organic gels using
 &#x0091;Chevrel-type&#x0092; coordination clusters as building units
;
_journal_name_full Chem.Commun.
_journal_page_first 66
_journal_paper_doi 10.1039/c2cc35486a
_journal_volume 49
_journal_year 2013
_chemical_formula_sum 'C62 H100 Cl2 Mn6 N6 O24 P8'
_chemical_formula_weight 1961.78
_chemical_name_systematic
;
?
;
_space_group_IT_number 12
_symmetry_cell_setting monoclinic
_symmetry_space_group_name_Hall '-C 2y'
_symmetry_space_group_name_H-M 'C 1 2/m 1'
_atom_sites_solution_hydrogens geom
_atom_sites_solution_primary direct
_atom_sites_solution_secondary difmap
_audit_creation_method SHELXL-97
_cell_angle_alpha 90.00
_cell_angle_beta 128.07(3)
_cell_angle_gamma 90.00
_cell_formula_units_Z 2
_cell_length_a 23.109(5)
_cell_length_b 17.421(3)
_cell_length_c 14.250(3)
_cell_measurement_reflns_used 6022
_cell_measurement_temperature 150(2)
_cell_measurement_theta_max 27.89
_cell_measurement_theta_min 2.22
_cell_volume 4516(2)
_computing_cell_refinement 'SMART (Bruker, 1997)'
_computing_data_collection 'SMART (Bruker, 1997)'
_computing_data_reduction 'SAINT (Bruker, 1997)'
_computing_molecular_graphics 'DIAMOND (Brandenburg, 1999)'
_computing_publication_material 'SHELXL-97 (Sheldrick, 1997)'
_computing_structure_refinement 'SHELXL-97 (Sheldrick, 1997)'
_computing_structure_solution 'SHELXS-97 (Sheldrick, 1990)'
_diffrn_ambient_temperature 150(2)
_diffrn_measured_fraction_theta_full 0.992
_diffrn_measured_fraction_theta_max 0.992
_diffrn_measurement_device_type 'Bruker APEX CCD'
_diffrn_measurement_method w-scan?
_diffrn_radiation_monochromator graphite
_diffrn_radiation_source 'fine-focus sealed tube'
_diffrn_radiation_type MoK\a
_diffrn_radiation_wavelength 0.71073
_diffrn_reflns_av_R_equivalents 0.0697
_diffrn_reflns_av_sigmaI/netI 0.0743
_diffrn_reflns_limit_h_max 24
_diffrn_reflns_limit_h_min -27
_diffrn_reflns_limit_k_max 20
_diffrn_reflns_limit_k_min -20
_diffrn_reflns_limit_l_max 16
_diffrn_reflns_limit_l_min -14
_diffrn_reflns_number 13201
_diffrn_reflns_theta_full 25.00
_diffrn_reflns_theta_max 25.00
_diffrn_reflns_theta_min 1.82
_exptl_absorpt_coefficient_mu 1.082
_exptl_absorpt_correction_T_max 0.947
_exptl_absorpt_correction_T_min 0.925
_exptl_absorpt_correction_type multi-scan
_exptl_absorpt_process_details '(SADABS; Bruker, 1997)'
_exptl_crystal_colour red
_exptl_crystal_density_diffrn 1.443
_exptl_crystal_density_method 'not measured'
_exptl_crystal_description needle
_exptl_crystal_F_000 2020
_exptl_crystal_size_max 0.11
_exptl_crystal_size_mid 0.06
_exptl_crystal_size_min 0.05
_refine_diff_density_max 1.903
_refine_diff_density_min -0.909
_refine_diff_density_rms 0.159
_refine_ls_extinction_method none
_refine_ls_goodness_of_fit_ref 1.067
_refine_ls_hydrogen_treatment constr
_refine_ls_matrix_type full
_refine_ls_number_parameters 263
_refine_ls_number_reflns 4094
_refine_ls_number_restraints 18
_refine_ls_restrained_S_all 1.068
_refine_ls_R_factor_all 0.1116
_refine_ls_R_factor_gt 0.0862
_refine_ls_shift/su_max 0.001
_refine_ls_shift/su_mean 0.000
_refine_ls_structure_factor_coef Fsqd
_refine_ls_weighting_details 'calc w=1/[\s^2^(Fo^2^)+(0.1284P)^2^+37.1969P] where P=(Fo^2^+2Fc^2^)/3'
_refine_ls_weighting_scheme calc
_refine_ls_wR_factor_gt 0.2223
_refine_ls_wR_factor_ref 0.2361
_reflns_number_gt 3161
_reflns_number_total 4094
_reflns_threshold_expression >2sigma(I)
_cod_data_source_file c2cc35486a.txt
_cod_data_source_block a5
_cod_original_cell_volume 4516.3(24)
_cod_original_sg_symbol_H-M 'C 2/m'
_cod_database_code 7108695

loop_
_symmetry_equiv_pos_as_xyz
'x, y, z'
'-x, y, -z'
'x+1/2, y+1/2, z'
'-x+1/2, y+1/2, -z'
'-x, -y, -z'
'x, -y, z'
'-x+1/2, -y+1/2, -z'
'x+1/2, -y+1/2, z'

loop_
_atom_site_label
_atom_site_type_symbol
_atom_site_fract_x
_atom_site_fract_y
_atom_site_fract_z
_atom_site_U_iso_or_equiv
_atom_site_adp_type
_atom_site_occupancy
_atom_site_symmetry_multiplicity
_atom_site_calc_flag
_atom_site_refinement_flags
Mn1 Mn -0.13520(7) 0.5000 -0.50646(12) 0.0220(4) Uani 1 2 d S
Mn2 Mn 0.10109(8) 0.5000 -0.22559(12) 0.0231(4) Uani 1 2 d S
Mn3 Mn 0.0000 0.32653(8) -0.5000 0.0242(4) Uani 1 2 d S
P1 P -0.02321(10) 0.37861(9) -0.31429(15) 0.0223(4) Uani 1 1 d .
P2 P -0.16344(10) 0.37850(11) -0.69288(16) 0.0295(5) Uani 1 1 d .
O1 O -0.0901(3) 0.4249(4) -0.3903(6) 0.064(2) Uani 1 1 d .
O2 O 0.0414(4) 0.4267(4) -0.2320(5) 0.063(2) Uani 1 1 d .
O3 O -0.0130(5) 0.3272(3) -0.3851(6) 0.069(2) Uani 1 1 d .
O4 O -0.1768(3) 0.4254(4) -0.6218(6) 0.071(2) Uani 1 1 d .
O5 O -0.0994(3) 0.3274(3) -0.6189(7) 0.072(2) Uani 1 1 d .
O6 O -0.1572(4) 0.4255(4) -0.7737(5) 0.068(2) Uani 1 1 d .
N1 N -0.2324(4) 0.5000 -0.5107(7) 0.033(2) Uani 1 2 d S
N2 N 0.1723(5) 0.5000 -0.0304(7) 0.039(2) Uani 1 2 d S
N3 N 0.0000 0.1998(5) -0.5000 0.036(2) Uani 1 2 d S
C1 C -0.0342(5) 0.3177(4) -0.2229(7) 0.0390(19) Uani 1 1 d .
C2 C -0.2416(5) 0.3155(6) -0.7829(8) 0.056(3) Uani 1 1 d .
C3 C 0.292(2) 0.5000 0.158(3) 0.187(14) Uani 1 2 d SU
H3A H 0.3426 0.5000 0.2019 0.225 Uiso 1 2 calc SR
C12 C -0.0293(6) 0.1607(5) -0.5976(8) 0.059(3) Uani 1 1 d .
H12A H -0.0516 0.1874 -0.6687 0.071 Uiso 1 1 calc R
C13 C 0.0000 0.0427(5) -0.5000 0.033(2) Uani 1 2 d SU
C14 C -0.0936(6) 0.2597(6) -0.3052(10) 0.070(3) Uani 1 1 d .
H14A H -0.1012 0.2266 -0.2598 0.106 Uiso 1 1 calc R
H14B H -0.0787 0.2296 -0.3434 0.106 Uiso 1 1 calc R
H14C H -0.1385 0.2861 -0.3645 0.106 Uiso 1 1 calc R
C15 C -0.0588(6) 0.3688(6) -0.1668(9) 0.059(3) Uani 1 1 d .
H15A H -0.0656 0.3382 -0.1183 0.089 Uiso 1 1 calc R
H15B H -0.1043 0.3933 -0.2284 0.089 Uiso 1 1 calc R
H15C H -0.0220 0.4071 -0.1183 0.089 Uiso 1 1 calc R
C16 C -0.0290(7) 0.0836(5) -0.6005(9) 0.064(3) Uani 1 1 d .
H16A H -0.0488 0.0584 -0.6720 0.077 Uiso 1 1 calc R
C18 C -0.2650(6) 0.4386(7) -0.5192(11) 0.073(3) Uani 1 1 d .
H18A H -0.2435 0.3929 -0.5172 0.088 Uiso 1 1 calc R
C19 C 0.0356(6) 0.2788(6) -0.1313(9) 0.063(3) Uani 1 1 d .
H19A H 0.0293 0.2467 -0.0835 0.094 Uiso 1 1 calc R
H19B H 0.0729 0.3164 -0.0815 0.094 Uiso 1 1 calc R
H19C H 0.0502 0.2479 -0.1693 0.094 Uiso 1 1 calc R
C23 C -0.2443(7) 0.2630(8) -0.7049(11) 0.101(5) Uani 1 1 d .
H23A H -0.2860 0.2295 -0.7527 0.152 Uiso 1 1 calc R
H23B H -0.2487 0.2922 -0.6524 0.152 Uiso 1 1 calc R
H23C H -0.2001 0.2330 -0.6587 0.152 Uiso 1 1 calc R
C30 C 0.1458(9) 0.5000 0.0295(11) 0.071(4) Uani 1 2 d S
H30A H 0.0951 0.5000 -0.0136 0.085 Uiso 1 2 calc SR
C31 C 0.1883(13) 0.5000 0.1495(16) 0.102(7) Uani 1 2 d S
H31A H 0.1670 0.5000 0.1876 0.123 Uiso 1 2 calc SR
C32 C 0.2575(12) 0.5000 0.2096(15) 0.152(13) Uani 1 2 d S
H32A H 0.2865 0.5000 0.2923 0.183 Uiso 1 2 calc SR
C33 C 0.2409(14) 0.5000 0.027(2) 0.125(8) Uani 1 2 d SU
H33A H 0.2599 0.5000 -0.0151 0.149 Uiso 1 2 calc SR
C34 C -0.3279(7) 0.4323(10) -0.5310(14) 0.110(6) Uani 1 1 d .
H34A H -0.3467 0.3853 -0.5303 0.132 Uiso 1 1 calc R
C35 C -0.3610(10) 0.5000 -0.544(2) 0.124(9) Uani 1 2 d S
H35A H -0.4071 0.5000 -0.5619 0.148 Uiso 1 2 calc SR
C36 C -0.2335(7) 0.2741(9) -0.8643(12) 0.112(6) Uani 1 1 d .
H36A H -0.2743 0.2398 -0.9134 0.169 Uiso 1 1 calc R
H36B H -0.1886 0.2452 -0.8187 0.169 Uiso 1 1 calc R
H36C H -0.2323 0.3103 -0.9140 0.169 Uiso 1 1 calc R
C37 C -0.3086(6) 0.3634(9) -0.8498(14) 0.134(7) Uani 1 1 d .
H37A H -0.3511 0.3311 -0.8983 0.201 Uiso 1 1 calc R
H37B H -0.3069 0.3986 -0.8999 0.201 Uiso 1 1 calc R
H37C H -0.3114 0.3916 -0.7949 0.201 Uiso 1 1 calc R
Cl1 Cl -0.5000 0.0000 -0.5000 0.0233(7) Uani 1 4 d S
Cl2 Cl -0.0458(14) 0.0000 -0.840(2) 0.243(11) Uiso 0.50 2 d SP

loop_
_atom_site_aniso_label
_atom_site_aniso_U_11
_atom_site_aniso_U_22
_atom_site_aniso_U_33
_atom_site_aniso_U_23
_atom_site_aniso_U_13
_atom_site_aniso_U_12
Mn1 0.0184(7) 0.0212(8) 0.0242(8) 0.000 0.0120(6) 0.000
Mn2 0.0230(8) 0.0231(8) 0.0153(7) 0.000 0.0078(6) 0.000
Mn3 0.0438(9) 0.0064(7) 0.0335(8) 0.000 0.0294(8) 0.000
P1 0.0344(10) 0.0116(8) 0.0264(9) 0.0022(7) 0.0214(8) -0.0002(7)
P2 0.0253(10) 0.0321(11) 0.0270(10) -0.0139(8) 0.0140(8) -0.0185(8)
O1 0.051(4) 0.083(5) 0.082(5) 0.059(4) 0.054(4) 0.026(3)
O2 0.067(4) 0.080(5) 0.021(3) 0.000(3) 0.017(3) -0.049(4)
O3 0.174(8) 0.011(3) 0.101(5) 0.004(3) 0.124(6) 0.004(4)
O4 0.051(4) 0.088(5) 0.095(5) -0.076(4) 0.056(4) -0.052(4)
O5 0.043(4) 0.018(3) 0.097(5) -0.014(3) 0.014(3) -0.017(3)
O6 0.062(4) 0.087(5) 0.024(3) -0.015(3) 0.011(3) -0.058(4)
N1 0.022(4) 0.045(6) 0.031(5) 0.000 0.016(4) 0.000
N2 0.028(5) 0.054(6) 0.016(4) 0.000 0.005(4) 0.000
N3 0.069(7) 0.010(4) 0.052(6) 0.000 0.048(5) 0.000
C1 0.059(5) 0.027(4) 0.048(5) 0.010(4) 0.041(4) -0.001(4)
C2 0.042(5) 0.068(7) 0.051(5) -0.031(5) 0.025(4) -0.037(5)
C3 0.182(16) 0.203(17) 0.175(16) 0.000 0.109(12) 0.000
C12 0.121(9) 0.011(4) 0.056(5) 0.003(4) 0.060(6) 0.003(5)
C13 0.049(6) 0.011(5) 0.049(5) 0.000 0.036(5) 0.000
C14 0.102(9) 0.058(6) 0.077(7) -0.013(5) 0.068(7) -0.044(6)
C15 0.099(8) 0.047(6) 0.068(6) 0.006(5) 0.070(6) 0.001(5)
C16 0.129(9) 0.017(4) 0.060(6) -0.007(4) 0.066(7) -0.001(5)
C18 0.064(7) 0.076(8) 0.104(9) -0.043(7) 0.064(7) -0.029(6)
C19 0.078(7) 0.060(6) 0.065(6) 0.042(5) 0.051(6) 0.029(5)
C23 0.112(10) 0.114(11) 0.077(8) -0.039(8) 0.058(8) -0.093(9)
C30 0.071(10) 0.088(12) 0.029(7) 0.000 0.018(7) 0.000
C31 0.129(19) 0.123(18) 0.056(11) 0.000 0.057(13) 0.000
C32 0.070(13) 0.31(4) 0.024(9) 0.000 0.002(9) 0.000
C33 0.125(11) 0.153(12) 0.103(10) 0.000 0.074(9) 0.000
C34 0.090(10) 0.136(14) 0.157(14) -0.076(12) 0.103(11) -0.065(10)
C35 0.044(10) 0.21(3) 0.126(18) 0.000 0.057(12) 0.000
C36 0.107(10) 0.147(13) 0.118(10) -0.115(10) 0.087(9) -0.103(10)
C37 0.035(6) 0.113(12) 0.142(13) -0.054(10) -0.002(7) -0.035(7)
Cl1 0.0228(16) 0.0168(16) 0.0246(16) 0.000 0.0118(14) 0.000

loop_
_atom_type_symbol
_atom_type_description
_atom_type_scat_dispersion_real
_atom_type_scat_dispersion_imag
_atom_type_scat_source
C C 0.0033 0.0016 'International Tables Vol C Tables 4.2.6.8 and 6.1.1.4'
H H 0.0000 0.0000 'International Tables Vol C Tables 4.2.6.8 and 6.1.1.4'
Cl Cl 0.1484 0.1585 'International Tables Vol C Tables 4.2.6.8 and 6.1.1.4'
Mn Mn 0.3368 0.7283 'International Tables Vol C Tables 4.2.6.8 and 6.1.1.4'
N N 0.0061 0.0033 'International Tables Vol C Tables 4.2.6.8 and 6.1.1.4'
O O 0.0106 0.0060 'International Tables Vol C Tables 4.2.6.8 and 6.1.1.4'
P P 0.1023 0.0942 'International Tables Vol C Tables 4.2.6.8 and 6.1.1.4'

loop_
_geom_angle_atom_site_label_1
_geom_angle_atom_site_label_2
_geom_angle_atom_site_label_3
_geom_angle
_geom_angle_site_symmetry_1
_geom_angle_site_symmetry_3
O4 Mn1 O4 90.2(6) . 6_565
O4 Mn1 O1 177.7(3) . 6_565
O4 Mn1 O1 89.7(4) 6_565 6_565
O4 Mn1 O1 89.7(4) . .
O4 Mn1 O1 177.7(3) 6_565 .
O1 Mn1 O1 90.2(5) 6_565 .
O4 Mn1 N1 90.8(2) . .
O4 Mn1 N1 90.8(2) 6_565 .
O1 Mn1 N1 91.5(2) 6_565 .
O1 Mn1 N1 91.5(2) . .
O6 Mn2 O6 89.8(5) 5_564 2_554
O6 Mn2 O2 177.4(3) 5_564 .
O6 Mn2 O2 91.2(4) 2_554 .
O6 Mn2 O2 91.2(4) 5_564 6_565
O6 Mn2 O2 177.4(3) 2_554 6_565
O2 Mn2 O2 87.8(5) . 6_565
O6 Mn2 N2 91.5(3) 5_564 .
O6 Mn2 N2 91.5(3) 2_554 .
O2 Mn2 N2 90.9(2) . .
O2 Mn2 N2 90.9(2) 6_565 .
O5 Mn3 O5 179.1(4) . 2_554
O5 Mn3 O3 91.3(4) . .
O5 Mn3 O3 88.7(4) 2_554 .
O5 Mn3 O3 88.7(4) . 2_554
O5 Mn3 O3 91.3(4) 2_554 2_554
O3 Mn3 O3 179.3(3) . 2_554
O5 Mn3 N3 90.45(18) . .
O5 Mn3 N3 90.45(18) 2_554 .
O3 Mn3 N3 90.34(16) . .
O3 Mn3 N3 90.34(16) 2_554 .
O2 P1 O1 111.5(4) . .
O2 P1 O3 112.5(5) . .
O1 P1 O3 111.7(4) . .
O2 P1 C1 106.5(3) . .
O1 P1 C1 107.5(3) . .
O3 P1 C1 106.8(3) . .
O5 P2 O4 112.7(5) . .
O5 P2 O6 110.7(5) . .
O4 P2 O6 112.8(5) . .
O5 P2 C2 105.3(4) . .
O4 P2 C2 106.5(4) . .
O6 P2 C2 108.4(4) . .
P1 O1 Mn1 143.8(4) . .
P1 O2 Mn2 143.0(3) . .
P1 O3 Mn3 142.8(3) . .
P2 O4 Mn1 142.4(4) . .
P2 O5 Mn3 143.2(4) . .
P2 O6 Mn2 142.7(3) . 5_564
C18 N1 C18 114.7(12) . 6_565
C18 N1 Mn1 122.4(6) . .
C18 N1 Mn1 122.4(6) 6_565 .
C33 N2 C30 119.0(15) . .
C33 N2 Mn2 118.7(13) . .
C30 N2 Mn2 122.4(8) . .
C12 N3 C12 116.9(9) . 2_554
C12 N3 Mn3 121.5(5) . .
C12 N3 Mn3 121.5(5) 2_554 .
C19 C1 C14 110.7(8) . .
C19 C1 C15 111.4(8) . .
C14 C1 C15 110.1(8) . .
C19 C1 P1 110.0(6) . .
C14 C1 P1 107.2(6) . .
C15 C1 P1 107.4(5) . .
C23 C2 C36 112.1(11) . .
C23 C2 C37 108.9(12) . .
C36 C2 C37 111.1(11) . .
C23 C2 P2 109.4(7) . .
C36 C2 P2 107.4(7) . .
C37 C2 P2 107.9(8) . .
C32 C3 C33 114(3) . .
C32 C3 H3A 122.9 . .
C33 C3 H3A 122.9 . .
N3 C12 C16 123.2(9) . .
N3 C12 H12A 118.4 . .
C16 C12 H12A 118.4 . .
C16 C13 C16 116.3(10) 2_554 .
C16 C13 C13 121.9(5) 2_554 5_554
C16 C13 C13 121.9(5) . 5_554
C1 C14 H14A 109.5 . .
C1 C14 H14B 109.5 . .
H14A C14 H14B 109.5 . .
C1 C14 H14C 109.5 . .
H14A C14 H14C 109.5 . .
H14B C14 H14C 109.5 . .
C1 C15 H15A 109.5 . .
C1 C15 H15B 109.5 . .
H15A C15 H15B 109.5 . .
C1 C15 H15C 109.5 . .
H15A C15 H15C 109.5 . .
H15B C15 H15C 109.5 . .
C12 C16 C13 120.2(9) . .
C12 C16 H16A 119.9 . .
C13 C16 H16A 119.9 . .
N1 C18 C34 127.2(12) . .
N1 C18 H18A 116.4 . .
C34 C18 H18A 116.4 . .
C1 C19 H19A 109.5 . .
C1 C19 H19B 109.5 . .
H19A C19 H19B 109.5 . .
C1 C19 H19C 109.5 . .
H19A C19 H19C 109.5 . .
H19B C19 H19C 109.5 . .
C2 C23 H23A 109.5 . .
C2 C23 H23B 109.5 . .
H23A C23 H23B 109.5 . .
C2 C23 H23C 109.5 . .
H23A C23 H23C 109.5 . .
H23B C23 H23C 109.5 . .
N2 C30 C31 123.7(17) . .
N2 C30 H30A 118.2 . .
C31 C30 H30A 118.2 . .
C32 C31 C30 119(2) . .
C32 C31 H31A 120.5 . .
C30 C31 H31A 120.5 . .
C31 C32 C3 123(2) . .
C31 C32 H32A 118.6 . .
C3 C32 H32A 118.6 . .
N2 C33 C3 121(2) . .
N2 C33 H33A 119.4 . .
C3 C33 H33A 119.4 . .
C35 C34 C18 114.6(15) . .
C35 C34 H34A 122.7 . .
C18 C34 H34A 122.7 . .
C34 C35 C34 121.1(17) 6_565 .
C34 C35 H35A 119.5 6_565 .
C34 C35 H35A 119.5 . .
C2 C36 H36A 109.5 . .
C2 C36 H36B 109.5 . .
H36A C36 H36B 109.5 . .
C2 C36 H36C 109.5 . .
H36A C36 H36C 109.5 . .
H36B C36 H36C 109.5 . .
C2 C37 H37A 109.5 . .
C2 C37 H37B 109.5 . .
H37A C37 H37B 109.5 . .
C2 C37 H37C 109.5 . .
H37A C37 H37C 109.5 . .
H37B C37 H37C 109.5 . .

loop_
_geom_bond_atom_site_label_1
_geom_bond_atom_site_label_2
_geom_bond_distance
_geom_bond_site_symmetry_2
Mn1 O4 1.835(5) .
Mn1 O4 1.835(5) 6_565
Mn1 O1 1.847(6) 6_565
Mn1 O1 1.847(6) .
Mn1 N1 2.209(8) .
Mn2 O6 1.840(6) 5_564
Mn2 O6 1.840(6) 2_554
Mn2 O2 1.840(5) .
Mn2 O2 1.840(5) 6_565
Mn2 N2 2.191(8) .
Mn3 O5 1.830(6) .
Mn3 O5 1.830(6) 2_554
Mn3 O3 1.838(5) .
Mn3 O3 1.838(5) 2_554
Mn3 N3 2.207(8) .
P1 O2 1.465(6) .
P1 O1 1.466(6) .
P1 O3 1.473(5) .
P1 C1 1.815(7) .
P2 O5 1.473(7) .
P2 O4 1.474(6) .
P2 O6 1.490(6) .
P2 C2 1.804(8) .
O6 Mn2 1.840(6) 5_564
N1 C18 1.270(11) .
N1 C18 1.270(11) 6_565
N2 C33 1.26(3) .
N2 C30 1.321(18) .
N3 C12 1.302(10) .
N3 C12 1.302(10) 2_554
C1 C19 1.474(12) .
C1 C14 1.515(12) .
C1 C15 1.520(12) .
C2 C23 1.470(15) .
C2 C36 1.474(14) .
C2 C37 1.477(17) .
C3 C32 1.37(4) .
C3 C33 1.47(4) .
C3 H3A 0.9300 .
C12 C16 1.344(12) .
C12 H12A 0.9300 .
C13 C16 1.352(10) 2_554
C13 C16 1.352(10) .
C13 C13 1.487(19) 5_554
C14 H14A 0.9600 .
C14 H14B 0.9600 .
C14 H14C 0.9600 .
C15 H15A 0.9600 .
C15 H15B 0.9600 .
C15 H15C 0.9600 .
C16 H16A 0.9300 .
C18 C34 1.361(14) .
C18 H18A 0.9300 .
C19 H19A 0.9600 .
C19 H19B 0.9600 .
C19 H19C 0.9600 .
C23 H23A 0.9600 .
C23 H23B 0.9600 .
C23 H23C 0.9600 .
C30 C31 1.35(2) .
C30 H30A 0.9300 .
C31 C32 1.27(3) .
C31 H31A 0.9300 .
C32 H32A 0.9300 .
C33 H33A 0.9300 .
C34 C35 1.355(17) .
C34 H34A 0.9300 .
C35 C34 1.355(17) 6_565
C35 H35A 0.9300 .
C36 H36A 0.9600 .
C36 H36B 0.9600 .
C36 H36C 0.9600 .
C37 H37A 0.9600 .
C37 H37B 0.9600 .
C37 H37C 0.9600 .
